data_2233146
loop_
_publ_author_name
'Yuan, Jianchao'
'Xie, Xiaoli'
'Liu, Yufeng'
'Miao, Chengping'
'Li, Jing'

_publ_section_title
;
 (<i>E</i>)-<i>N</i>-{(<i>E</i>)-2-[(3,5-Dimethylbiphenyl-4-yl)imino]acenaphthen-1-ylidene}-2,6-dimethyl-4-phenylaniline
;
_journal_coeditor_code FY2034
_journal_issue 1
_journal_name_full 'Acta Crystallographica Section E'
_journal_page_first o210
_journal_paper_doi 10.1107/S1600536811054092
_journal_volume 68
_journal_year 2012
_chemical_formula_iupac 'C40 H32 N2'
_chemical_formula_moiety 'C40 H32 N2'
_chemical_formula_sum 'C40 H32 N2'
_chemical_formula_weight 540.68
_chemical_name_systematic
;
(<i>E</i>)-<i>N</i>-{(<i>E</i>)-2-[(3,5-Dimethylbiphenyl-4-
yl)imino]acenaphthen-1-ylidene}-2,6-dimethyl-4-phenylaniline
;
_space_group_IT_number 15
_symmetry_cell_setting monoclinic
_symmetry_space_group_name_Hall '-C 2yc'
_symmetry_space_group_name_H-M 'C 1 2/c 1'
_atom_sites_solution_hydrogens geom
_atom_sites_solution_primary direct
_atom_sites_solution_secondary difmap
_audit_creation_method SHELXL-97
_cell_angle_alpha 90.00
_cell_angle_beta 124.084(4)
_cell_angle_gamma 90.00
_cell_formula_units_Z 4
_cell_length_a 22.994(14)
_cell_length_b 8.676(5)
_cell_length_c 18.652(18)
_cell_measurement_reflns_used 3073
_cell_measurement_temperature 296(2)
_cell_measurement_theta_max 25.72
_cell_measurement_theta_min 2.14
_cell_volume 3082(4)
_computing_cell_refinement 'SAINT (Bruker, 2008)'
_computing_data_collection 'APEX2 (Bruker, 2008)'
_computing_data_reduction 'SAINT (Bruker, 2008)'
_computing_molecular_graphics 'SHELXTL (Sheldrick, 2008<i>b</i>)'
_computing_publication_material 'SHELXTL (Sheldrick, 2008<i>b</i>)'
_computing_structure_refinement 'SHELXL97 (Sheldrick, 2008<i>b</i>)'
_computing_structure_solution 'SHELXS97 (Sheldrick, 2008<i>b</i>)'
_diffrn_ambient_temperature 296(2)
_diffrn_measured_fraction_theta_full 0.995
_diffrn_measured_fraction_theta_max 0.995
_diffrn_measurement_device_type 'Bruker APEXII CCD'
_diffrn_measurement_method '\f and \w scans'
_diffrn_radiation_monochromator graphite
_diffrn_radiation_source 'fine-focus sealed tube'
_diffrn_radiation_type MoK\a
_diffrn_radiation_wavelength 0.71073
_diffrn_reflns_av_R_equivalents 0.0306
_diffrn_reflns_av_sigmaI/netI 0.0331
_diffrn_reflns_limit_h_max 27
_diffrn_reflns_limit_h_min -27
_diffrn_reflns_limit_k_max 10
_diffrn_reflns_limit_k_min -10
_diffrn_reflns_limit_l_max 20
_diffrn_reflns_limit_l_min -22
_diffrn_reflns_number 10667
_diffrn_reflns_theta_full 25.50
_diffrn_reflns_theta_max 25.50
_diffrn_reflns_theta_min 2.14
_exptl_absorpt_coefficient_mu 0.067
_exptl_absorpt_correction_T_max 0.9873
_exptl_absorpt_correction_T_min 0.9847
_exptl_absorpt_correction_type multi-scan
_exptl_absorpt_process_details '(SADABS; Sheldrick, 2008<i>a</i>)'
_exptl_crystal_colour red
_exptl_crystal_density_diffrn 1.165
_exptl_crystal_density_method 'not measured'
_exptl_crystal_description block
_exptl_crystal_F_000 1144
_exptl_crystal_size_max 0.23
_exptl_crystal_size_mid 0.21
_exptl_crystal_size_min 0.19
_refine_diff_density_max 0.227
_refine_diff_density_min -0.195
_refine_ls_extinction_method none
_refine_ls_goodness_of_fit_ref 1.161
_refine_ls_hydrogen_treatment constr
_refine_ls_matrix_type full
_refine_ls_number_parameters 193
_refine_ls_number_reflns 2857
_refine_ls_number_restraints 0
_refine_ls_restrained_S_all 1.161
_refine_ls_R_factor_all 0.1140
_refine_ls_R_factor_gt 0.0591
_refine_ls_shift/su_max 0.000
_refine_ls_shift/su_mean 0.000
_refine_ls_structure_factor_coef Fsqd
_refine_ls_weighting_details 'calc w=1/[\s^2^(Fo^2^)+(0.0705P)^2^+3.4006P] where P=(Fo^2^+2Fc^2^)/3'
_refine_ls_weighting_scheme calc
_refine_ls_wR_factor_gt 0.1613
_refine_ls_wR_factor_ref 0.2114
_reflns_number_gt 1596
_reflns_number_total 2857
_reflns_threshold_expression I>2sigma(I)
_cod_data_source_file fy2034.cif
_cod_data_source_block I
_cod_original_sg_symbol_H-M 'C 2/c'
_cod_database_code 2233146
_cod_database_fobs_code 2233146

loop_
_symmetry_equiv_pos_as_xyz
'x, y, z'
'-x, y, -z+1/2'
'x+1/2, y+1/2, z'
'-x+1/2, y+1/2, -z+1/2'
'-x, -y, -z'
'x, -y, z-1/2'
'-x+1/2, -y+1/2, -z'
'x+1/2, -y+1/2, z-1/2'

loop_
_atom_site_type_symbol
_atom_site_label
_atom_site_fract_x
_atom_site_fract_y
_atom_site_fract_z
_atom_site_U_iso_or_equiv
_atom_site_adp_type
_atom_site_calc_flag
_atom_site_refinement_flags
_atom_site_occupancy
_atom_site_symmetry_multiplicity
C C1 0.2760(2) 0.8437(6) 0.7549(2) 0.1024(15) Uani d . 1 1
H H1 0.2411 0.7699 0.7368 0.123 Uiso calc R 1 1
C C2 0.3295(3) 0.8543(8) 0.8419(3) 0.132(2) Uani d . 1 1
H H2 0.3303 0.7877 0.8815 0.159 Uiso calc R 1 1
C C3 0.3807(3) 0.9614(9) 0.8696(3) 0.135(3) Uani d . 1 1
H H3 0.4158 0.9705 0.9283 0.162 Uiso calc R 1 1
C C4 0.3807(2) 1.0559(8) 0.8112(4) 0.126(2) Uani d . 1 1
H H4 0.4165 1.1278 0.8300 0.151 Uiso calc R 1 1
C C5 0.3271(2) 1.0452(6) 0.7229(3) 0.1089(16) Uani d . 1 1
H H5 0.3277 1.1089 0.6832 0.131 Uiso calc R 1 1
C C6 0.27359(18) 0.9396(5) 0.6951(2) 0.0804(11) Uani d . 1 1
C C7 0.21565(18) 0.9254(4) 0.6012(2) 0.0691(9) Uani d . 1 1
C C8 0.22787(19) 0.9461(4) 0.5373(2) 0.0719(10) Uani d . 1 1
H H8 0.2729 0.9726 0.5534 0.086 Uiso calc R 1 1
C C9 0.1758(2) 0.9289(4) 0.4504(2) 0.0707(10) Uani d . 1 1
C C10 0.10860(19) 0.8859(3) 0.42739(19) 0.0639(9) Uani d . 1 1
C C11 0.09402(17) 0.8687(4) 0.4894(2) 0.0668(9) Uani d . 1 1
C C12 0.14776(18) 0.8885(4) 0.5757(2) 0.0720(10) Uani d . 1 1
H H12 0.1382 0.8768 0.6177 0.086 Uiso calc R 1 1
C C13 0.02861(17) 0.7530(3) 0.29823(18) 0.0617(9) Uani d . 1 1
C C14 0.04351(15) 0.5886(3) 0.32523(18) 0.0526(8) Uani d . 1 1
C C15 0.0000 0.5015(4) 0.2500 0.0497(10) Uani d S 1 2
C C16 0.0000 0.3396(5) 0.2500 0.0642(12) Uani d S 1 2
C C17 0.0457(2) 0.2681(4) 0.3300(2) 0.0833(12) Uani d . 1 1
H H17 0.0476 0.1610 0.3334 0.100 Uiso calc R 1 1
C C18 0.08782(19) 0.3537(4) 0.4034(2) 0.0753(10) Uani d . 1 1
H H18 0.1177 0.3028 0.4555 0.090 Uiso calc R 1 1
C C19 0.08738(16) 0.5154(3) 0.4025(2) 0.0619(9) Uani d . 1 1
H H19 0.1162 0.5712 0.4532 0.074 Uiso calc R 1 1
C C20 0.1907(3) 0.9524(5) 0.3822(2) 0.1042(15) Uani d . 1 1
H H20A 0.2376 0.9908 0.4088 0.156 Uiso calc R 1 1
H H20B 0.1579 1.0253 0.3402 0.156 Uiso calc R 1 1
H H20C 0.1861 0.8559 0.3542 0.156 Uiso calc R 1 1
C C21 0.02117(19) 0.8275(5) 0.4649(3) 0.0984(14) Uani d . 1 1
H H21A -0.0123 0.8974 0.4212 0.148 Uiso calc R 1 1
H H21B 0.0194 0.8350 0.5151 0.148 Uiso calc R 1 1
H H21C 0.0101 0.7240 0.4430 0.148 Uiso calc R 1 1
N N1 0.05454(16) 0.8787(3) 0.33777(16) 0.0755(9) Uani d . 1 1

loop_
_atom_site_aniso_label
_atom_site_aniso_U_11
_atom_site_aniso_U_22
_atom_site_aniso_U_33
_atom_site_aniso_U_12
_atom_site_aniso_U_13
_atom_site_aniso_U_23
C1 0.081(3) 0.157(4) 0.056(2) 0.001(3) 0.030(2) -0.013(3)
C2 0.095(3) 0.217(7) 0.060(3) 0.012(4) 0.028(3) -0.017(3)
C3 0.071(3) 0.239(7) 0.071(3) 0.023(4) 0.025(3) -0.055(4)
C4 0.070(3) 0.205(6) 0.098(4) -0.027(3) 0.044(3) -0.082(4)
C5 0.080(3) 0.158(5) 0.082(3) -0.031(3) 0.041(2) -0.059(3)
C6 0.064(2) 0.113(3) 0.060(2) -0.005(2) 0.0321(19) -0.030(2)
C7 0.070(2) 0.074(2) 0.054(2) -0.0068(17) 0.0291(18) -0.0192(17)
C8 0.077(2) 0.070(2) 0.063(2) -0.0172(18) 0.0356(19) -0.0174(17)
C9 0.095(3) 0.0485(18) 0.058(2) -0.0117(18) 0.036(2) -0.0076(15)
C10 0.084(2) 0.0305(15) 0.0465(19) 0.0000(15) 0.0174(18) -0.0051(12)
C11 0.063(2) 0.0528(19) 0.060(2) -0.0019(15) 0.0198(17) -0.0129(15)
C12 0.067(2) 0.082(2) 0.059(2) -0.0036(18) 0.0293(18) -0.0152(17)
C13 0.080(2) 0.0283(15) 0.0504(17) -0.0004(14) 0.0208(16) -0.0002(12)
C14 0.0646(18) 0.0322(15) 0.0498(17) 0.0021(13) 0.0252(15) 0.0007(12)
C15 0.063(2) 0.0282(19) 0.051(2) 0.000 0.027(2) 0.000
C16 0.078(3) 0.036(2) 0.064(3) 0.000 0.031(3) 0.000
C17 0.102(3) 0.0344(17) 0.087(3) 0.0073(17) 0.036(2) 0.0108(17)
C18 0.086(2) 0.050(2) 0.065(2) 0.0111(17) 0.0268(19) 0.0197(17)
C19 0.073(2) 0.0420(17) 0.0547(19) 0.0052(15) 0.0257(17) 0.0054(14)
C20 0.145(4) 0.091(3) 0.073(3) -0.020(3) 0.059(3) 0.001(2)
C21 0.067(2) 0.105(3) 0.091(3) -0.003(2) 0.025(2) -0.028(2)
N1 0.100(2) 0.0295(13) 0.0510(16) -0.0021(13) 0.0140(15) -0.0045(11)

loop_
_atom_type_symbol
_atom_type_description
_atom_type_scat_dispersion_real
_atom_type_scat_dispersion_imag
_atom_type_scat_source
C C 0.0033 0.0016 'International Tables Vol C Tables 4.2.6.8 and 6.1.1.4'
H H 0.0000 0.0000 'International Tables Vol C Tables 4.2.6.8 and 6.1.1.4'
N N 0.0061 0.0033 'International Tables Vol C Tables 4.2.6.8 and 6.1.1.4'

loop_
_geom_angle_atom_site_label_1
_geom_angle_atom_site_label_2
_geom_angle_atom_site_label_3
_geom_angle_site_symmetry_1
_geom_angle_site_symmetry_3
_geom_angle
C6 C1 C2 . . 121.2(5)
C6 C1 H1 . . 119.4
C2 C1 H1 . . 119.4
C3 C2 C1 . . 120.3(6)
C3 C2 H2 . . 119.9
C1 C2 H2 . . 119.9
C2 C3 C4 . . 119.8(5)
C2 C3 H3 . . 120.1
C4 C3 H3 . . 120.1
C3 C4 C5 . . 120.4(5)
C3 C4 H4 . . 119.8
C5 C4 H4 . . 119.8
C6 C5 C4 . . 119.8(5)
C6 C5 H5 . . 120.1
C4 C5 H5 . . 120.1
C1 C6 C5 . . 118.5(4)
C1 C6 C7 . . 120.4(4)
C5 C6 C7 . . 121.1(4)
C8 C7 C12 . . 117.9(3)
C8 C7 C6 . . 121.4(3)
C12 C7 C6 . . 120.8(3)
C9 C8 C7 . . 122.5(3)
C9 C8 H8 . . 118.7
C7 C8 H8 . . 118.7
C8 C9 C10 . . 117.9(3)
C8 C9 C20 . . 121.3(4)
C10 C9 C20 . . 120.8(3)
C11 C10 C9 . . 121.0(3)
C11 C10 N1 . . 121.2(3)
C9 C10 N1 . . 117.3(3)
C10 C11 C12 . . 118.9(3)
C10 C11 C21 . . 121.4(3)
C12 C11 C21 . . 119.7(4)
C11 C12 C7 . . 121.7(3)
C11 C12 H12 . . 119.2
C7 C12 H12 . . 119.2
N1 C13 C14 . . 133.3(3)
N1 C13 C13 . 2 120.18(17)
C14 C13 C13 . 2 106.44(15)
C19 C14 C15 . . 119.7(3)
C19 C14 C13 . . 134.2(3)
C15 C14 C13 . . 106.2(2)
C14 C15 C14 2 . 114.8(3)
C14 C15 C16 2 . 122.62(17)
C14 C15 C16 . . 122.62(17)
C17 C16 C17 2 . 127.3(4)
C17 C16 C15 2 . 116.3(2)
C17 C16 C15 . . 116.3(2)
C18 C17 C16 . . 120.8(3)
C18 C17 H17 . . 119.6
C16 C17 H17 . . 119.6
C17 C18 C19 . . 122.3(3)
C17 C18 H18 . . 118.8
C19 C18 H18 . . 118.8
C14 C19 C18 . . 118.2(3)
C14 C19 H19 . . 120.9
C18 C19 H19 . . 120.9
C9 C20 H20A . . 109.5
C9 C20 H20B . . 109.5
H20A C20 H20B . . 109.5
C9 C20 H20C . . 109.5
H20A C20 H20C . . 109.5
H20B C20 H20C . . 109.5
C11 C21 H21A . . 109.5
C11 C21 H21B . . 109.5
H21A C21 H21B . . 109.5
C11 C21 H21C . . 109.5
H21A C21 H21C . . 109.5
H21B C21 H21C . . 109.5
C13 N1 C10 . . 122.7(2)

loop_
_geom_bond_atom_site_label_1
_geom_bond_atom_site_label_2
_geom_bond_site_symmetry_2
_geom_bond_distance
C1 C6 . 1.368(6)
C1 C2 . 1.386(6)
C1 H1 . 0.9300
C2 C3 . 1.355(8)
C2 H2 . 0.9300
C3 C4 . 1.363(8)
C3 H3 . 0.9300
C4 C5 . 1.402(6)
C4 H4 . 0.9300
C5 C6 . 1.381(6)
C5 H5 . 0.9300
C6 C7 . 1.497(5)
C7 C8 . 1.381(5)
C7 C12 . 1.391(5)
C8 C9 . 1.382(4)
C8 H8 . 0.9300
C9 C10 . 1.404(5)
C9 C20 . 1.504(5)
C10 C11 . 1.381(5)
C10 N1 . 1.419(4)
C11 C12 . 1.385(4)
C11 C21 . 1.512(5)
C12 H12 . 0.9300
C13 N1 . 1.263(4)
C13 C14 . 1.487(4)
C13 C13 2 1.522(6)
C14 C19 . 1.368(4)
C14 C15 . 1.403(3)
C15 C14 2 1.403(3)
C15 C16 . 1.404(6)
C16 C17 2 1.400(4)
C16 C17 . 1.400(4)
C17 C18 . 1.370(5)
C17 H17 . 0.9300
C18 C19 . 1.403(4)
C18 H18 . 0.9300
C19 H19 . 0.9300
C20 H20A . 0.9600
C20 H20B . 0.9600
C20 H20C . 0.9600
C21 H21A . 0.9600
C21 H21B . 0.9600
C21 H21C . 0.9600

loop_
_geom_torsion_atom_site_label_1
_geom_torsion_atom_site_label_2
_geom_torsion_atom_site_label_3
_geom_torsion_atom_site_label_4
_geom_torsion_site_symmetry_1
_geom_torsion_site_symmetry_4
_geom_torsion
C6 C1 C2 C3 . . 0.3(8)
C1 C2 C3 C4 . . -2.0(8)
C2 C3 C4 C5 . . 1.5(8)
C3 C4 C5 C6 . . 0.8(7)
C2 C1 C6 C5 . . 2.0(7)
C2 C1 C6 C7 . . 179.5(4)
C4 C5 C6 C1 . . -2.5(6)
C4 C5 C6 C7 . . 180.0(4)
C1 C6 C7 C8 . . -142.6(4)
C5 C6 C7 C8 . . 34.9(5)
C1 C6 C7 C12 . . 36.4(5)
C5 C6 C7 C12 . . -146.1(4)
C12 C7 C8 C9 . . -1.1(5)
C6 C7 C8 C9 . . 177.9(3)
C7 C8 C9 C10 . . -1.3(5)
C7 C8 C9 C20 . . 179.9(3)
C8 C9 C10 C11 . . 3.2(5)
C20 C9 C10 C11 . . -178.0(3)
C8 C9 C10 N1 . . 175.9(3)
C20 C9 C10 N1 . . -5.3(5)
C9 C10 C11 C12 . . -2.7(5)
N1 C10 C11 C12 . . -175.1(3)
C9 C10 C11 C21 . . 177.9(3)
N1 C10 C11 C21 . . 5.5(5)
C10 C11 C12 C7 . . 0.2(5)
C21 C11 C12 C7 . . 179.6(3)
C8 C7 C12 C11 . . 1.7(5)
C6 C7 C12 C11 . . -177.3(3)
N1 C13 C14 C19 . . 4.2(7)
C13 C13 C14 C19 2 . -178.1(4)
N1 C13 C14 C15 . . -176.1(4)
C13 C13 C14 C15 2 . 1.6(4)
C19 C14 C15 C14 . 2 179.1(3)
C13 C14 C15 C14 . 2 -0.65(17)
C19 C14 C15 C16 . . -0.9(3)
C13 C14 C15 C16 . . 179.35(17)
C14 C15 C16 C17 2 2 0.5(2)
C14 C15 C16 C17 . 2 -179.5(2)
C14 C15 C16 C17 2 . -179.5(2)
C14 C15 C16 C17 . . 0.5(2)
C17 C16 C17 C18 2 . 179.8(4)
C15 C16 C17 C18 . . -0.2(4)
C16 C17 C18 C19 . . 0.1(6)
C15 C14 C19 C18 . . 0.8(5)
C13 C14 C19 C18 . . -179.5(4)
C17 C18 C19 C14 . . -0.5(6)
C14 C13 N1 C10 . . -1.7(7)
C13 C13 N1 C10 2 . -179.2(4)
C11 C10 N1 C13 . . -78.7(5)
C9 C10 N1 C13 . . 108.6(4)
